data_7109744
loop_
_publ_author_name
'Jun Liang'
'Xin-Long Wang'
'Yan-Qing Jiao'
'Chao Qin'
'Kui-Zhan Shao'
'Zhong-Min Su'
'Qing-Yin Wu'

_publ_section_title
;
 Metal ion directed metal-organic rotaxane frameworks with intrinsic
 features of self-penetration and interpenetration
;
_journal_name_full Chem.Commun.
_journal_page_first 8555
_journal_paper_doi 10.1039/c3cc43990a
_journal_volume 49
_journal_year 2013
_chemical_formula_sum 'C58 H81 N26 O23.5'
_chemical_formula_weight 1518.49
_chemical_name_systematic
; 
 ? 
;
_space_group_IT_number 2
_symmetry_cell_setting triclinic
_symmetry_space_group_name_Hall '-P 1'
_symmetry_space_group_name_H-M 'P -1'
_atom_sites_solution_hydrogens geom
_atom_sites_solution_primary direct
_atom_sites_solution_secondary difmap
_audit_creation_method SHELXL-97
_cell_angle_alpha 94.549(5)
_cell_angle_beta 93.303(5)
_cell_angle_gamma 111.017(5)
_cell_formula_units_Z 2
_cell_length_a 12.485(5)
_cell_length_b 17.202(5)
_cell_length_c 17.659(5)
_cell_measurement_reflns_used 18336
_cell_measurement_temperature 296(2)
_cell_measurement_theta_max 25.00
_cell_measurement_theta_min 1.82
_cell_volume 3514(2)
_computing_cell_refinement 'SAINT (Bruker, 1999)'
_computing_data_collection 'SMART (Bruker, 1997)'
_computing_data_reduction SAINT
_computing_molecular_graphics 'SHELXTL-PLUS (Sheldrick, 1990)'
_computing_publication_material SHELXL-97
_computing_structure_refinement 'SHELXL-97 (Sheldrick, 1997)'
_computing_structure_solution 'SHELXS-97 (Sheldrick, 1997)'
_diffrn_ambient_temperature 296(2)
_diffrn_measured_fraction_theta_full 0.987
_diffrn_measured_fraction_theta_max 0.987
_diffrn_measurement_device_type 'Bruker APEX CCD area-detector'
_diffrn_measurement_method '\w scans'
_diffrn_radiation_monochromator graphite
_diffrn_radiation_source 'fine-focus sealed tube'
_diffrn_radiation_type MoK\a
_diffrn_radiation_wavelength 0.71073
_diffrn_reflns_av_R_equivalents 0.0263
_diffrn_reflns_av_sigmaI/netI 0.0640
_diffrn_reflns_limit_h_max 14
_diffrn_reflns_limit_h_min -14
_diffrn_reflns_limit_k_max 20
_diffrn_reflns_limit_k_min -20
_diffrn_reflns_limit_l_max 20
_diffrn_reflns_limit_l_min -17
_diffrn_reflns_number 18336
_diffrn_reflns_theta_full 25.00
_diffrn_reflns_theta_max 25.00
_diffrn_reflns_theta_min 1.82
_exptl_absorpt_coefficient_mu 0.113
_exptl_absorpt_correction_T_max 0.9733
_exptl_absorpt_correction_T_min 0.9711
_exptl_absorpt_correction_type multi-scan
_exptl_absorpt_process_details 'SADABS (Sheldrick, 1996)'
_exptl_crystal_colour colorless
_exptl_crystal_density_diffrn 1.435
_exptl_crystal_density_method 'not measured'
_exptl_crystal_description block
_exptl_crystal_F_000 1598
_exptl_crystal_size_max 0.26
_exptl_crystal_size_mid 0.24
_exptl_crystal_size_min 0.24
_refine_diff_density_max 1.565
_refine_diff_density_min -0.692
_refine_diff_density_rms 0.178
_refine_ls_extinction_coef 0.018(4)
_refine_ls_extinction_expression Fc^*^=kFc[1+0.001xFc^2^\l^3^/sin(2\q)]^-1/4^
_refine_ls_extinction_method SHELXL
_refine_ls_goodness_of_fit_ref 1.043
_refine_ls_hydrogen_treatment mixed
_refine_ls_matrix_type full
_refine_ls_number_parameters 863
_refine_ls_number_reflns 12219
_refine_ls_number_restraints 18
_refine_ls_restrained_S_all 1.043
_refine_ls_R_factor_all 0.2023
_refine_ls_R_factor_gt 0.1483
_refine_ls_shift/su_max 0.029
_refine_ls_shift/su_mean 0.002
_refine_ls_structure_factor_coef Fsqd
_refine_ls_weighting_details 'calc w=1/[\s^2^(Fo^2^)+(0.4000P)^2^+0.0000P] where P=(Fo^2^+2Fc^2^)/3'
_refine_ls_weighting_scheme calc
_refine_ls_wR_factor_gt 0.4220
_refine_ls_wR_factor_ref 0.5006
_reflns_number_gt 6966
_reflns_number_total 12219
_reflns_threshold_expression >2sigma(I)
_cod_data_source_file c3cc43990a.txt
_cod_data_source_block ww
_cod_original_sg_symbol_H-M P-1
_cod_original_formula_sum 'C58 H81 N26 O23.50'
_cod_database_code 7109744

loop_
_symmetry_equiv_pos_as_xyz
'x, y, z'
'-x, -y, -z'

loop_
_atom_site_label
_atom_site_type_symbol
_atom_site_fract_x
_atom_site_fract_y
_atom_site_fract_z
_atom_site_U_iso_or_equiv
_atom_site_adp_type
_atom_site_occupancy
_atom_site_symmetry_multiplicity
_atom_site_calc_flag
_atom_site_refinement_flags
_atom_site_disorder_assembly
_atom_site_disorder_group
C4 C 0.1618(7) 0.9998(5) 0.3500(4) 0.074(2) Uiso 1 1 d G A 1
C2 C 0.1484(8) 0.9191(5) 0.3556(5) 0.087(4) Uiso 0.80 1 d PG A 1
H2A H 0.1531 0.8854 0.3129 0.104 Uiso 0.80 1 calc PR A 1
C3 C 0.1283(10) 0.8872(6) 0.4231(6) 0.110(5) Uiso 0.80 1 d PG A 1
H3A H 0.1191 0.8316 0.4269 0.131 Uiso 0.80 1 calc PR A 1
C1 C 0.1216(11) 0.9361(7) 0.4850(7) 0.064(4) Uiso 0.50 1 d PGD A 1
C5 C 0.1349(12) 1.0168(7) 0.4793(6) 0.097(6) Uiso 0.50 1 d PG A 1
H5A H 0.1303 1.0505 0.5220 0.116 Uiso 0.50 1 calc PR A 1
C6 C 0.1550(10) 1.0487(6) 0.4118(6) 0.106(5) Uiso 0.70 1 d PG A 1
H6A H 0.1642 1.1043 0.4080 0.127 Uiso 0.70 1 calc PR A 1
C2A C 0.245(3) 0.970(2) 0.374(2) 0.054(9) Uiso 0.20 1 d P A 2
C3A C 0.232(4) 0.927(3) 0.424(3) 0.069(11) Uiso 0.20 1 d P A 2
C1A C 0.1344(19) 0.8888(14) 0.4682(14) 0.084(5) Uiso 0.50 1 d P A 2
C5A C 0.054(2) 0.9222(17) 0.4521(16) 0.109(8) Uiso 0.50 1 d P A 2
C6A C 0.065(3) 0.9749(19) 0.3969(17) 0.069(7) Uiso 0.30 1 d P A 2
C30 C 0.5516(11) 0.9930(8) 0.3527(7) 0.107(4) Uiso 1 1 d GD B 1
C31 C 0.4744(11) 0.9135(7) 0.3339(7) 0.098(7) Uiso 0.50 1 d PG B 1
H31A H 0.4289 0.8996 0.2877 0.118 Uiso 0.50 1 calc PR B 1
C32 C 0.4639(10) 0.8544(7) 0.3828(6) 0.079(5) Uiso 0.50 1 d PG B 1
H32A H 0.4112 0.8002 0.3700 0.095 Uiso 0.50 1 calc PR B 1
C33 C 0.5305(9) 0.8748(6) 0.4505(6) 0.088(3) Uiso 1 1 d G B 1
C34 C 0.6077(13) 0.9543(8) 0.4693(8) 0.206(18) Uiso 0.50 1 d PG B 1
H34A H 0.6532 0.9682 0.5155 0.247 Uiso 0.50 1 calc PR B 1
C35 C 0.6182(14) 1.0134(8) 0.4204(8) 0.22(3) Uiso 0.40 1 d PG B 1
H35A H 0.6709 1.0677 0.4332 0.267 Uiso 0.40 1 calc PR B 1
C31A C 0.6443(15) 0.9773(11) 0.3753(10) 0.066(4) Uiso 0.50 1 d P C 2
C32A C 0.6377(14) 0.9207(10) 0.4236(10) 0.060(4) Uiso 0.50 1 d P C 2
C34A C 0.430(3) 0.885(2) 0.425(2) 0.149(11) Uiso 0.50 1 d P D 2
C35A C 0.462(4) 0.951(3) 0.377(2) 0.189(14) Uiso 0.60 1 d P D 2
C7 C 0.1863(11) 1.0439(7) 0.2842(6) 0.112(5) Uani 1 1 d . . .
H7A H 0.2621 1.0472 0.2712 0.134 Uiso 1 1 calc R A 1
H7B H 0.1908 1.1007 0.2982 0.134 Uiso 1 1 calc R A 1
C8 C 0.1392(8) 1.0611(7) 0.1509(5) 0.076(3) Uani 1 1 d . . .
H8A H 0.2135 1.0616 0.1371 0.092 Uiso 1 1 calc R A .
H8B H 0.1478 1.1184 0.1675 0.092 Uiso 1 1 calc R . .
C9 C 0.0559(13) 1.0307(10) 0.0832(9) 0.116(4) Uiso 1 1 d . A .
C10 C 0.0819(15) 1.0598(11) 0.0144(10) 0.066(4) Uiso 0.50 1 d P . .
C10A C 0.011(2) 0.9695(15) 0.0570(13) 0.092(6) Uiso 0.50 1 d P . .
C11 C 1.3767(6) 1.0378(5) 0.0081(4) 0.0518(18) Uani 1 1 d . . .
C12 C 1.3137(6) 0.8840(5) 0.0159(5) 0.057(2) Uani 1 1 d . . .
H12A H 1.3522 0.8491 -0.0066 0.069 Uiso 1 1 calc R . .
H12B H 1.3468 0.9023 0.0682 0.069 Uiso 1 1 calc R . .
C13 C 1.1391(6) 0.8294(5) 0.0819(4) 0.0471(17) Uani 1 1 d . . .
C14 C 0.9657(6) 0.7324(5) 0.1300(4) 0.0522(18) Uani 1 1 d . . .
H14A H 1.0127 0.7566 0.1777 0.063 Uiso 1 1 calc R . .
H14B H 0.9449 0.6722 0.1269 0.063 Uiso 1 1 calc R . .
C15 C 0.8518(6) 0.8123(4) 0.1785(4) 0.0453(16) Uani 1 1 d . . .
C16 C 0.7063(7) 0.8739(5) 0.2098(4) 0.0531(18) Uani 1 1 d . . .
H16A H 0.6270 0.8456 0.2201 0.064 Uiso 1 1 calc R . .
H16B H 0.7527 0.8928 0.2583 0.064 Uiso 1 1 calc R . .
C17 C 0.8026(6) 1.0222(5) 0.1889(4) 0.0503(18) Uani 1 1 d . . .
C18 C 0.8399(7) 1.1694(5) 0.1668(4) 0.0539(18) Uani 1 1 d . . .
H18A H 0.7841 1.1960 0.1740 0.065 Uiso 1 1 calc R . .
H18B H 0.8877 1.1796 0.2146 0.065 Uiso 1 1 calc R . .
C19 C 0.6647(6) 1.0464(4) 0.1065(4) 0.0468(16) Uani 1 1 d . . .
H19A H 0.6144 1.0746 0.1256 0.056 Uiso 1 1 calc R . .
C20 C 0.6213(6) 0.9531(4) 0.1232(4) 0.0496(17) Uani 1 1 d . . .
H20A H 0.5500 0.9380 0.1486 0.060 Uiso 1 1 calc R . .
C21 C 0.6726(6) 0.7522(5) 0.1063(4) 0.0486(17) Uani 1 1 d . . .
H21A H 0.6033 0.7132 0.1251 0.058 Uiso 1 1 calc R . .
C22 C 0.7557(6) 0.7075(4) 0.0809(4) 0.0465(16) Uani 1 1 d . . .
H22A H 0.7243 0.6477 0.0877 0.056 Uiso 1 1 calc R . .
C23 C 1.0231(6) 0.7172(4) -0.0042(4) 0.0483(17) Uani 1 1 d . . .
H23A H 1.0192 0.6602 0.0021 0.058 Uiso 1 1 calc R . .
C24 C 1.1339(6) 0.7670(5) -0.0416(4) 0.0511(17) Uani 1 1 d . . .
H24A H 1.1794 0.7326 -0.0546 0.061 Uiso 1 1 calc R . .
C25 C 0.9708(6) 0.7581(4) -0.1205(4) 0.0482(17) Uani 1 1 d . . .
C26 C 0.8101(6) 0.6746(4) -0.0517(4) 0.0492(17) Uani 1 1 d . . .
H26A H 0.7679 0.6657 -0.1015 0.059 Uiso 1 1 calc R . .
H26B H 0.7979 0.6201 -0.0346 0.059 Uiso 1 1 calc R . .
C27 C 0.6922(6) 0.7587(4) -0.0235(4) 0.0444(16) Uani 1 1 d . . .
C28 C 0.5589(6) 0.8193(5) 0.0296(5) 0.0541(18) Uani 1 1 d . . .
H28A H 0.4996 0.7947 0.0630 0.065 Uiso 1 1 calc R . .
H28B H 0.5233 0.8051 -0.0224 0.065 Uiso 1 1 calc R . .
C29 C 0.5572(10) 1.0588(9) 0.3015(11) 0.140(6) Uani 1 1 d D . .
C36 C 0.5163(13) 0.8131(6) 0.5109(7) 0.103(4) Uani 1 1 d . . .
H36A H 0.5821 0.8352 0.5489 0.123 Uiso 1 1 calc R B 1
H36B H 0.4480 0.8088 0.5365 0.123 Uiso 1 1 calc R B 1
C37 C 0.4851(8) 0.6713(5) 0.5378(5) 0.067(2) Uani 1 1 d . . .
C38 C 0.501(3) 0.5861(16) 0.4971(16) 0.087(7) Uiso 0.50 1 d P B 1
C39 C 0.4721(14) 0.5230(11) 0.5525(10) 0.063(4) Uiso 0.50 1 d P B 1
C38A C 0.449(3) 0.5789(16) 0.5135(16) 0.097(8) Uiso 0.50 1 d P B 2
C39A C 0.545(3) 0.5704(18) 0.4743(17) 0.109(8) Uiso 0.50 1 d P B 2
C40 C 0.8197(6) 0.7135(4) 0.5061(4) 0.0431(15) Uani 1 1 d . . .
C41 C 0.8422(6) 0.7182(4) 0.3677(4) 0.0531(18) Uani 1 1 d . . .
H41A H 0.8343 0.7722 0.3768 0.064 Uiso 1 1 calc R . .
H41B H 0.9117 0.7268 0.3422 0.064 Uiso 1 1 calc R . .
C42 C 0.6413(6) 0.6749(4) 0.3109(4) 0.0445(16) Uani 1 1 d . . .
C43 C 0.4507(6) 0.6066(4) 0.2383(4) 0.0481(16) Uani 1 1 d . . .
H43A H 0.4436 0.6599 0.2532 0.058 Uiso 1 1 calc R . .
H43B H 0.4332 0.5945 0.1834 0.058 Uiso 1 1 calc R . .
C44 C 0.3042(6) 0.5608(4) 0.3272(4) 0.0431(15) Uani 1 1 d . . .
C45 C 0.1163(7) 0.4901(5) 0.3795(4) 0.0529(18) Uani 1 1 d . . .
H45A H 0.0435 0.4590 0.3497 0.063 Uiso 1 1 calc R . .
H45B H 0.1209 0.5474 0.3902 0.063 Uiso 1 1 calc R . .
C46 C 0.0713(6) 0.3667(4) 0.4591(4) 0.0452(16) Uani 1 1 d . . .
H46A H -0.0071 0.3405 0.4341 0.054 Uiso 1 1 calc R . .
C48 C 0.2039(6) 0.4193(4) 0.2820(4) 0.0441(15) Uani 1 1 d . . .
H48A H 0.1308 0.3962 0.2497 0.053 Uiso 1 1 calc R . .
C49 C 0.3076(5) 0.4564(4) 0.2346(4) 0.0402(15) Uani 1 1 d . . .
H49A H 0.2819 0.4587 0.1816 0.048 Uiso 1 1 calc R . .
C50 C 0.6213(6) 0.5576(4) 0.2258(4) 0.0422(15) Uani 1 1 d . . .
H50A H 0.6240 0.5595 0.1706 0.051 Uiso 1 1 calc R . .
C51 C 0.7435(6) 0.5930(4) 0.2679(4) 0.0442(16) Uani 1 1 d . . .
H51A H 0.8025 0.6096 0.2320 0.053 Uiso 1 1 calc R . .
C52 C 0.9270(5) 0.6383(4) 0.4546(4) 0.0463(16) Uani 1 1 d . . .
H52A H 1.0048 0.6650 0.4390 0.056 Uiso 1 1 calc R . .
C53 C 0.8554(6) 0.4987(5) 0.4795(5) 0.0523(18) Uani 1 1 d . . .
C54 C 0.8554(6) 0.5212(5) 0.3440(4) 0.0510(17) Uani 1 1 d . . .
H54A H 0.8529 0.4641 0.3377 0.061 Uiso 1 1 calc R . .
H54B H 0.9199 0.5552 0.3185 0.061 Uiso 1 1 calc R . .
C55 C 0.6537(6) 0.4525(4) 0.2863(4) 0.0446(16) Uani 1 1 d . . .
C56 C 0.4716(6) 0.4089(4) 0.2030(4) 0.0473(16) Uani 1 1 d . . .
H56A H 0.4630 0.4238 0.1518 0.057 Uiso 1 1 calc R . .
H56B H 0.4815 0.3554 0.1988 0.057 Uiso 1 1 calc R . .
C57 C 0.3195(5) 0.3396(4) 0.2866(4) 0.0394(14) Uani 1 1 d . . .
C58 C 0.1461(6) 0.2932(4) 0.3557(4) 0.0452(16) Uani 1 1 d . . .
H58A H 0.0704 0.2805 0.3295 0.054 Uiso 1 1 calc R . .
H58B H 0.1621 0.2419 0.3528 0.054 Uiso 1 1 calc R . .
C59 C 0.080(3) 0.9000(12) 0.5534(12) 0.264(14) Uiso 1 1 d D . .
N1 N 0.1061(6) 1.0104(5) 0.2152(4) 0.0673(18) Uani 1 1 d . A .
H1A H 0.0353 1.0074 0.2263 0.081 Uiso 1 1 calc R . .
H1B H 0.1022 0.9580 0.2008 0.081 Uiso 1 1 calc R . .
N2 N 0.5062(6) 0.7288(4) 0.4791(4) 0.0617(17) Uani 1 1 d . B .
H2B H 0.4479 0.7091 0.4418 0.074 Uiso 1 1 calc R . .
H2C H 0.5716 0.7317 0.4584 0.074 Uiso 1 1 calc R . .
N3 N 0.7796(5) 1.0806(4) 0.1492(3) 0.0468(14) Uani 1 1 d . . .
N4 N 0.7139(5) 0.9457(4) 0.1706(3) 0.0517(15) Uani 1 1 d . . .
N5 N 0.7448(5) 0.8145(4) 0.1667(3) 0.0518(15) Uani 1 1 d . . .
N6 N 0.8616(5) 0.7513(4) 0.1304(3) 0.0520(15) Uani 1 1 d . . .
N7 N 1.0334(5) 0.7638(4) 0.0673(3) 0.0486(14) Uani 1 1 d . . .
N8 N 1.1939(5) 0.8344(4) 0.0162(3) 0.0508(14) Uani 1 1 d . . .
N9 N 1.3370(5) 0.9575(4) -0.0256(4) 0.0547(16) Uani 1 1 d . . .
N10 N 1.0885(5) 0.7923(4) -0.1088(3) 0.0532(15) Uani 1 1 d . . .
N11 N 0.9309(5) 0.7165(4) -0.0590(3) 0.0463(14) Uani 1 1 d . . .
N12 N 0.7640(5) 0.7204(4) 0.0009(3) 0.0467(14) Uani 1 1 d . . .
N13 N 0.6459(5) 0.7833(4) 0.0379(3) 0.0518(15) Uani 1 1 d . . .
N14 N 0.6024(5) 0.9088(4) 0.0468(4) 0.0550(16) Uani 1 1 d . . .
N15 N 0.1173(5) 0.4541(4) 0.4517(3) 0.0500(15) Uani 1 1 d . . .
N16 N 0.2089(5) 0.4895(3) 0.3345(3) 0.0461(14) Uani 1 1 d . . .
N17 N 0.3668(5) 0.5415(3) 0.2750(3) 0.0434(13) Uani 1 1 d . . .
N18 N 0.5696(5) 0.6137(4) 0.2578(3) 0.0496(14) Uani 1 1 d . . .
N19 N 0.7459(5) 0.6639(4) 0.3179(3) 0.0486(14) Uani 1 1 d . . .
N20 N 0.8558(5) 0.6879(3) 0.4408(3) 0.0462(14) Uani 1 1 d . . .
N21 N 0.8750(5) 0.5501(4) 0.4230(3) 0.0499(15) Uani 1 1 d . . .
N22 N 0.7502(5) 0.5236(3) 0.3072(3) 0.0462(14) Uani 1 1 d . . .
N23 N 0.5759(5) 0.4727(3) 0.2445(3) 0.0441(13) Uani 1 1 d . . .
N24 N 0.3674(4) 0.3999(3) 0.2392(3) 0.0421(13) Uani 1 1 d . . .
N25 N 0.2312(5) 0.3547(3) 0.3171(3) 0.0456(14) Uani 1 1 d . . .
N26 N 0.1444(5) 0.3208(3) 0.4346(3) 0.0462(14) Uani 1 1 d . . .
O1 O 1.3937(5) 1.0582(4) 0.0779(3) 0.0653(15) Uani 1 1 d . . .
O2 O 1.1746(4) 0.8758(3) 0.1416(3) 0.0583(13) Uani 1 1 d . . .
O3 O 0.9268(5) 0.8574(3) 0.2272(3) 0.0596(14) Uani 1 1 d . . .
O4 O 0.8865(5) 1.0363(4) 0.2326(3) 0.0600(14) Uani 1 1 d . . .
O5 O 0.9122(5) 0.7616(3) -0.1764(3) 0.0571(13) Uani 1 1 d . . .
O6 O 0.6709(4) 0.7691(3) -0.0895(3) 0.0558(13) Uani 1 1 d . . .
O7 O 0.7657(4) 0.7604(3) 0.5118(3) 0.0551(13) Uani 1 1 d . . .
O8 O 0.6196(5) 0.7311(3) 0.3452(3) 0.0567(13) Uani 1 1 d . . .
O9 O 0.3241(5) 0.6293(3) 0.3622(3) 0.0566(13) Uani 1 1 d . . .
O10 O 0.3514(4) 0.2813(3) 0.2978(3) 0.0495(12) Uani 1 1 d . . .
O11 O 0.6407(4) 0.3815(3) 0.3041(3) 0.0566(13) Uani 1 1 d . . .
O12 O 0.8204(5) 0.4212(3) 0.4688(3) 0.0641(15) Uani 1 1 d . . .
O13 O 0.4607(6) 1.0656(4) 0.2745(4) 0.254(8) Uani 1 1 d DU B .
H1 H 0.4778 1.1114 0.2409 0.381 Uiso 1 1 d R . .
O14 O 0.6424(6) 1.1034(4) 0.2786(4) 0.127(3) Uani 1 1 d RD B .
O15 O 0.0996(6) 0.9538(4) 0.6103(4) 0.408(15) Uani 1 1 d RDU A .
O16 O 0.0823(6) 0.8343(4) 0.5754(4) 0.167(5) Uani 1 1 d RD A .
H2 H 0.0590 0.8318 0.6283 0.251 Uiso 1 1 d R . .
O1W O 0.4564(5) 0.1912(4) 0.2106(4) 0.0754(17) Uiso 1 1 d . . .
O2W O 0.8939(12) 0.3081(9) 0.6939(8) 0.177(5) Uiso 1 1 d . . .
O3W O 0.3447(9) 0.7269(6) 0.8687(6) 0.135(3) Uiso 1 1 d . . .
O4W O 0.7733(12) 0.2761(8) 0.3421(8) 0.177(5) Uiso 1 1 d . . .
O5W O 0.7673(11) 0.2680(8) 0.5157(8) 0.169(4) Uiso 1 1 d . . .
O6W O 0.3943(14) 0.7939(10) 0.1811(10) 0.207(6) Uiso 1 1 d . . .
O7W O 0.9174(15) 0.3662(11) 0.2331(10) 0.223(7) Uiso 1 1 d . . .
O8W O 0.5000 0.5000 0.0000 0.50(3) Uiso 1 2 d S . .

loop_
_atom_site_aniso_label
_atom_site_aniso_U_11
_atom_site_aniso_U_22
_atom_site_aniso_U_33
_atom_site_aniso_U_23
_atom_site_aniso_U_13
_atom_site_aniso_U_12
C7 0.121(9) 0.087(7) 0.077(7) 0.027(6) -0.051(6) -0.017(6)
C8 0.078(6) 0.101(7) 0.059(5) 0.020(5) 0.003(5) 0.041(6)
C11 0.029(3) 0.074(5) 0.054(5) 0.012(4) 0.001(3) 0.021(3)
C12 0.039(4) 0.076(5) 0.066(5) 0.023(4) 0.003(3) 0.028(4)
C13 0.037(4) 0.057(4) 0.053(4) 0.017(4) 0.006(3) 0.023(3)
C14 0.048(4) 0.070(5) 0.048(4) 0.021(4) 0.010(3) 0.029(4)
C15 0.045(4) 0.050(4) 0.038(4) 0.010(3) 0.006(3) 0.012(3)
C16 0.056(4) 0.071(5) 0.041(4) 0.013(3) 0.013(3) 0.031(4)
C17 0.045(4) 0.065(5) 0.041(4) 0.001(3) 0.014(3) 0.019(4)
C18 0.060(5) 0.059(4) 0.043(4) 0.004(3) 0.013(3) 0.021(4)
C19 0.041(4) 0.054(4) 0.049(4) 0.010(3) 0.013(3) 0.021(3)
C20 0.037(4) 0.055(4) 0.056(4) 0.003(3) 0.010(3) 0.016(3)
C21 0.037(3) 0.055(4) 0.051(4) 0.016(3) 0.010(3) 0.009(3)
C22 0.043(4) 0.047(4) 0.049(4) 0.013(3) 0.007(3) 0.015(3)
C23 0.055(4) 0.041(4) 0.054(4) 0.009(3) 0.008(3) 0.023(3)
C24 0.051(4) 0.059(4) 0.050(4) 0.004(3) 0.008(3) 0.027(4)
C25 0.056(4) 0.043(4) 0.045(4) -0.008(3) -0.001(3) 0.021(3)
C26 0.047(4) 0.042(4) 0.052(4) -0.001(3) 0.001(3) 0.009(3)
C27 0.040(4) 0.042(4) 0.043(4) 0.008(3) 0.006(3) 0.004(3)
C28 0.034(3) 0.071(5) 0.059(4) 0.012(4) 0.003(3) 0.021(3)
C29 0.090(9) 0.123(10) 0.236(18) 0.103(12) 0.066(11) 0.049(8)
C36 0.176(12) 0.055(5) 0.097(8) 0.018(5) 0.018(8) 0.065(7)
C37 0.085(6) 0.049(4) 0.075(6) 0.023(4) -0.001(5) 0.031(4)
C40 0.040(4) 0.031(3) 0.054(4) 0.005(3) 0.009(3) 0.007(3)
C41 0.057(4) 0.038(4) 0.053(4) 0.006(3) 0.011(3) 0.003(3)
C42 0.049(4) 0.040(4) 0.043(4) 0.013(3) 0.010(3) 0.012(3)
C43 0.048(4) 0.040(4) 0.056(4) 0.012(3) 0.001(3) 0.014(3)
C44 0.055(4) 0.041(4) 0.035(3) -0.001(3) -0.006(3) 0.023(3)
C45 0.058(4) 0.058(4) 0.053(4) 0.014(3) 0.014(3) 0.032(4)
C46 0.033(3) 0.049(4) 0.050(4) 0.001(3) 0.003(3) 0.012(3)
C48 0.040(4) 0.042(4) 0.045(4) 0.000(3) -0.008(3) 0.011(3)
C49 0.044(4) 0.044(4) 0.035(3) 0.008(3) 0.001(3) 0.018(3)
C50 0.047(4) 0.040(3) 0.039(3) 0.011(3) 0.009(3) 0.014(3)
C51 0.044(4) 0.048(4) 0.042(4) 0.010(3) 0.016(3) 0.015(3)
C52 0.031(3) 0.047(4) 0.058(4) 0.005(3) 0.006(3) 0.010(3)
C53 0.041(4) 0.057(5) 0.064(5) 0.006(4) 0.008(3) 0.024(3)
C54 0.041(4) 0.054(4) 0.057(4) -0.001(3) 0.008(3) 0.018(3)
C55 0.047(4) 0.047(4) 0.042(4) 0.004(3) 0.014(3) 0.019(3)
C56 0.050(4) 0.046(4) 0.047(4) -0.001(3) 0.009(3) 0.018(3)
C57 0.040(3) 0.041(3) 0.035(3) -0.001(3) -0.002(3) 0.014(3)
C58 0.047(4) 0.035(3) 0.048(4) 0.001(3) 0.002(3) 0.009(3)
N1 0.067(4) 0.073(4) 0.057(4) 0.010(3) 0.000(3) 0.021(4)
N2 0.070(4) 0.051(4) 0.064(4) 0.006(3) -0.002(3) 0.023(3)
N3 0.044(3) 0.048(3) 0.048(3) 0.006(3) 0.005(3) 0.016(3)
N4 0.050(3) 0.059(4) 0.049(3) 0.014(3) 0.013(3) 0.021(3)
N5 0.052(4) 0.062(4) 0.043(3) 0.005(3) 0.007(3) 0.022(3)
N6 0.050(3) 0.059(4) 0.051(3) 0.013(3) 0.006(3) 0.023(3)
N7 0.052(3) 0.047(3) 0.046(3) 0.011(3) 0.008(3) 0.016(3)
N8 0.045(3) 0.056(4) 0.053(4) 0.012(3) 0.004(3) 0.019(3)
N9 0.043(3) 0.066(4) 0.058(4) 0.017(3) 0.006(3) 0.020(3)
N10 0.048(3) 0.060(4) 0.052(4) 0.012(3) 0.011(3) 0.017(3)
N11 0.043(3) 0.048(3) 0.043(3) 0.004(3) 0.003(3) 0.012(3)
N12 0.048(3) 0.052(3) 0.042(3) 0.014(3) 0.004(3) 0.019(3)
N13 0.047(3) 0.064(4) 0.050(3) 0.014(3) 0.007(3) 0.026(3)
N14 0.043(3) 0.059(4) 0.060(4) 0.011(3) 0.008(3) 0.014(3)
N15 0.053(4) 0.047(3) 0.053(4) 0.002(3) 0.008(3) 0.022(3)
N16 0.046(3) 0.044(3) 0.057(3) 0.008(3) 0.012(3) 0.024(3)
N17 0.044(3) 0.047(3) 0.041(3) 0.008(2) 0.002(2) 0.019(3)
N18 0.050(3) 0.043(3) 0.054(4) 0.007(3) 0.007(3) 0.014(3)
N19 0.047(3) 0.043(3) 0.051(3) 0.001(3) 0.004(3) 0.012(3)
N20 0.050(3) 0.041(3) 0.046(3) 0.008(3) 0.007(3) 0.014(3)
N21 0.052(3) 0.049(3) 0.047(3) 0.002(3) 0.003(3) 0.017(3)
N22 0.041(3) 0.045(3) 0.052(3) 0.005(3) 0.001(3) 0.015(3)
N23 0.045(3) 0.042(3) 0.045(3) 0.005(2) 0.007(3) 0.016(3)
N24 0.039(3) 0.042(3) 0.043(3) 0.004(2) 0.007(2) 0.012(2)
N25 0.048(3) 0.039(3) 0.048(3) 0.005(2) 0.007(3) 0.013(3)
N26 0.043(3) 0.047(3) 0.051(3) 0.006(3) 0.007(3) 0.019(3)
O1 0.058(3) 0.079(4) 0.054(3) 0.010(3) -0.004(3) 0.020(3)
O2 0.058(3) 0.064(3) 0.045(3) -0.002(3) -0.006(2) 0.017(3)
O3 0.061(3) 0.068(3) 0.049(3) 0.008(3) -0.002(3) 0.022(3)
O4 0.060(3) 0.079(4) 0.045(3) 0.006(3) 0.001(3) 0.031(3)
O5 0.060(3) 0.063(3) 0.046(3) 0.002(2) 0.002(2) 0.020(3)
O6 0.054(3) 0.069(3) 0.041(3) 0.004(2) -0.007(2) 0.021(3)
O7 0.064(3) 0.041(3) 0.062(3) 0.009(2) 0.008(3) 0.021(2)
O8 0.068(3) 0.048(3) 0.057(3) 0.000(2) 0.004(3) 0.026(3)
O9 0.064(3) 0.050(3) 0.062(3) 0.007(3) 0.009(3) 0.028(3)
O10 0.051(3) 0.052(3) 0.050(3) 0.009(2) 0.009(2) 0.024(2)
O11 0.059(3) 0.043(3) 0.074(4) 0.009(2) 0.010(3) 0.024(2)
O12 0.082(4) 0.044(3) 0.071(4) 0.005(3) 0.010(3) 0.030(3)
O13 0.254(8) 0.254(8) 0.254(8) 0.0280(13) 0.0231(13) 0.093(3)
O14 0.143(8) 0.139(7) 0.131(7) 0.074(6) 0.038(6) 0.073(7)
O15 0.408(15) 0.408(15) 0.408(15) 0.0438(19) 0.0378(17) 0.149(6)
O16 0.165(10) 0.104(7) 0.184(11) 0.026(7) -0.045(8) -0.003(7)

loop_
_atom_type_symbol
_atom_type_description
_atom_type_scat_dispersion_real
_atom_type_scat_dispersion_imag
_atom_type_scat_source
C C 0.0033 0.0016 'International Tables Vol C Tables 4.2.6.8 and 6.1.1.4'
H H 0.0000 0.0000 'International Tables Vol C Tables 4.2.6.8 and 6.1.1.4'
N N 0.0061 0.0033 'International Tables Vol C Tables 4.2.6.8 and 6.1.1.4'
O O 0.0106 0.0060 'International Tables Vol C Tables 4.2.6.8 and 6.1.1.4'

loop_
_geom_angle_atom_site_label_1
_geom_angle_atom_site_label_2
_geom_angle_atom_site_label_3
_geom_angle
_geom_angle_site_symmetry_1
_geom_angle_site_symmetry_3
C6 C4 C2 120.0 . .
C6 C4 C7 112.6(8) . .
C2 C4 C7 127.4(8) . .
C3 C2 C4 120.0 . .
C3 C2 H2A 120.0 . .
C4 C2 H2A 120.0 . .
C2 C3 C1 120.0 . .
C2 C3 H3A 120.0 . .
C1 C3 H3A 120.0 . .
C3 C1 C5 120.0 . .
C3 C1 C59 120.6(10) . .
C5 C1 C59 118.5(10) . .
C6 C5 C1 120.0 . .
C6 C5 H5A 120.0 . .
C1 C5 H5A 120.0 . .
C4 C6 C5 120.0 . .
C4 C6 H6A 120.0 . .
C5 C6 H6A 120.0 . .
C2A C3A C1A 133(4) . .
C5A C1A C3A 108(3) . .
C5A C1A C59 75.5(18) . .
C3A C1A C59 143(3) . .
C1A C5A C6A 122(3) . .
C1A C5A C59 60.9(17) . .
C6A C5A C59 153(2) . .
C31 C30 C35 120.0 . .
C31 C30 C29 119.8(11) . .
C35 C30 C29 120.0(11) . .
C32 C31 C30 120.0 . .
C32 C31 H31A 120.0 . .
C30 C31 H31A 120.0 . .
C31 C32 C33 120.0 . .
C31 C32 H32A 120.0 . .
C33 C32 H32A 120.0 . .
C34 C33 C32 120.0 . .
C34 C33 C36 117.3(8) . .
C32 C33 C36 122.5(9) . .
C33 C34 C35 120.0 . .
C33 C34 H34A 120.0 . .
C35 C34 H34A 120.0 . .
C34 C35 C30 120.0 . .
C34 C35 H35A 120.0 . .
C30 C35 H35A 120.0 . .
C4 C7 N1 118.0(8) . .
C4 C7 H7A 107.8 . .
N1 C7 H7A 107.8 . .
C4 C7 H7B 107.8 . .
N1 C7 H7B 107.8 . .
H7A C7 H7B 107.1 . .
N1 C8 C9 113.7(10) . .
N1 C8 H8A 108.8 . .
C9 C8 H8A 108.8 . .
N1 C8 H8B 108.8 . .
C9 C8 H8B 108.8 . .
H8A C8 H8B 107.7 . .
C10A C9 C10 91.5(19) . .
C10A C9 C8 131(2) . .
C10 C9 C8 121.6(14) . .
C9 C10 C10A 121.1(16) . 2_575
C9 C10 C10A 37.1(10) . .
C10A C10 C10A 91.8(15) 2_575 .
C9 C10A C10 128(2) . 2_575
C9 C10A C10 51.4(15) . .
C10 C10A C10 88.2(15) 2_575 .
O1 C11 N9 124.8(7) . .
O1 C11 N14 126.0(8) . 2_775
N9 C11 N14 109.2(7) . 2_775
N8 C12 N9 114.4(6) . .
N8 C12 H12A 108.6 . .
N9 C12 H12A 108.6 . .
N8 C12 H12B 108.6 . .
N9 C12 H12B 108.7 . .
H12A C12 H12B 107.6 . .
O2 C13 N8 126.8(7) . .
O2 C13 N7 126.1(6) . .
N8 C13 N7 107.1(6) . .
N7 C14 N6 113.4(6) . .
N7 C14 H14A 108.9 . .
N6 C14 H14A 108.9 . .
N7 C14 H14B 108.9 . .
N6 C14 H14B 108.9 . .
H14A C14 H14B 107.7 . .
O3 C15 N6 125.3(7) . .
O3 C15 N5 125.2(7) . .
N6 C15 N5 109.5(6) . .
N4 C16 N5 113.2(6) . .
N4 C16 H16A 108.9 . .
N5 C16 H16A 108.9 . .
N4 C16 H16B 108.9 . .
N5 C16 H16B 108.9 . .
H16A C16 H16B 107.7 . .
O4 C17 N4 126.2(8) . .
O4 C17 N3 125.0(7) . .
N4 C17 N3 108.9(6) . .
N10 C18 N3 113.6(6) 2_775 .
N10 C18 H18A 108.8 2_775 .
N3 C18 H18A 108.8 . .
N10 C18 H18B 108.8 2_775 .
N3 C18 H18B 108.8 . .
H18A C18 H18B 107.7 . .
N9 C19 N3 115.9(5) 2_775 .
N9 C19 C20 104.4(6) 2_775 .
N3 C19 C20 102.1(5) . .
N9 C19 H19A 111.3 2_775 .
N3 C19 H19A 111.3 . .
C20 C19 H19A 111.3 . .
N4 C20 N14 114.2(6) . .
N4 C20 C19 105.1(6) . .
N14 C20 C19 102.2(6) . .
N4 C20 H20A 111.6 . .
N14 C20 H20A 111.6 . .
C19 C20 H20A 111.6 . .
N13 C21 N5 116.3(6) . .
N13 C21 C22 102.9(5) . .
N5 C21 C22 101.6(5) . .
N13 C21 H21A 111.7 . .
N5 C21 H21A 111.7 . .
C22 C21 H21A 111.7 . .
N12 C22 N6 114.9(5) . .
N12 C22 C21 103.3(5) . .
N6 C22 C21 103.9(5) . .
N12 C22 H22A 111.4 . .
N6 C22 H22A 111.4 . .
C21 C22 H22A 111.4 . .
N7 C23 N11 115.7(6) . .
N7 C23 C24 104.3(6) . .
N11 C23 C24 102.9(5) . .
N7 C23 H23A 111.1 . .
N11 C23 H23A 111.1 . .
C24 C23 H23A 111.1 . .
N8 C24 N10 114.3(6) . .
N8 C24 C23 102.6(5) . .
N10 C24 C23 103.0(6) . .
N8 C24 H24A 112.0 . .
N10 C24 H24A 112.0 . .
C23 C24 H24A 112.0 . .
O5 C25 N11 125.9(7) . .
O5 C25 N10 126.3(7) . .
N11 C25 N10 107.7(6) . .
N12 C26 N11 113.5(5) . .
N12 C26 H26A 108.9 . .
N11 C26 H26A 108.9 . .
N12 C26 H26B 108.9 . .
N11 C26 H26B 108.9 . .
H26A C26 H26B 107.7 . .
O6 C27 N12 126.1(6) . .
O6 C27 N13 125.0(7) . .
N12 C27 N13 108.9(6) . .
N13 C28 N14 113.5(6) . .
N13 C28 H28A 108.9 . .
N14 C28 H28A 108.9 . .
N13 C28 H28B 108.9 . .
N14 C28 H28B 108.9 . .
H28A C28 H28B 107.7 . .
O14 C29 O13 115.7(10) . .
O14 C29 C30 125.0(10) . .
O13 C29 C30 119.1(9) . .
N2 C36 C33 113.4(9) . .
N2 C36 H36A 108.9 . .
C33 C36 H36A 108.9 . .
N2 C36 H36B 108.9 . .
C33 C36 H36B 108.9 . .
H36A C36 H36B 107.7 . .
N2 C37 C38A 118.6(13) . .
N2 C37 C38 104.9(11) . .
C38A C37 C38 25.1(11) . .
C39 C38 C37 107(2) . .
C37 C38A C39A 105(2) . .
O7 C40 N20 126.2(7) . .
O7 C40 N26 125.2(6) . 2_666
N20 C40 N26 108.6(6) . 2_666
N19 C41 N20 114.6(5) . .
N19 C41 H41A 108.6 . .
N20 C41 H41A 108.6 . .
N19 C41 H41B 108.6 . .
N20 C41 H41B 108.6 . .
H41A C41 H41B 107.6 . .
O8 C42 N18 126.8(7) . .
O8 C42 N19 125.4(7) . .
N18 C42 N19 107.9(6) . .
N17 C43 N18 113.2(5) . .
N17 C43 H43A 108.9 . .
N18 C43 H43A 108.9 . .
N17 C43 H43B 108.9 . .
N18 C43 H43B 108.9 . .
H43A C43 H43B 107.8 . .
O9 C44 N17 126.8(7) . .
O9 C44 N16 124.4(6) . .
N17 C44 N16 108.7(5) . .
N16 C45 N15 114.0(6) . .
N16 C45 H45A 108.8 . .
N15 C45 H45A 108.8 . .
N16 C45 H45B 108.8 . .
N15 C45 H45B 108.8 . .
H45A C45 H45B 107.6 . .
N15 C46 N26 114.6(5) . .
N15 C46 C52 104.4(6) . 2_666
N26 C46 C52 103.6(6) . 2_666
N15 C46 H46A 111.2 . .
N26 C46 H46A 111.2 . .
C52 C46 H46A 111.2 2_666 .
N16 C48 N25 114.5(6) . .
N16 C48 C49 103.8(5) . .
N25 C48 C49 102.5(5) . .
N16 C48 H48A 111.8 . .
N25 C48 H48A 111.8 . .
C49 C48 H48A 111.8 . .
N24 C49 N17 116.2(5) . .
N24 C49 C48 103.6(5) . .
N17 C49 C48 102.3(5) . .
N24 C49 H49A 111.4 . .
N17 C49 H49A 111.4 . .
C48 C49 H49A 111.4 . .
N23 C50 N18 116.6(5) . .
N23 C50 C51 103.5(5) . .
N18 C50 C51 102.2(5) . .
N23 C50 H50A 111.3 . .
N18 C50 H50A 111.3 . .
C51 C50 H50A 111.3 . .
N19 C51 N22 114.2(6) . .
N19 C51 C50 105.1(5) . .
N22 C51 C50 103.5(5) . .
N19 C51 H51A 111.2 . .
N22 C51 H51A 111.2 . .
C50 C51 H51A 111.2 . .
N20 C52 N21 114.7(6) . .
N20 C52 C46 103.5(5) . 2_666
N21 C52 C46 103.0(5) . 2_666
N20 C52 H52A 111.7 . .
N21 C52 H52A 111.7 . .
C46 C52 H52A 111.7 2_666 .
O12 C53 N21 124.6(7) . .
O12 C53 N15 126.2(7) . 2_666
N21 C53 N15 109.2(6) . 2_666
N21 C54 N22 114.2(6) . .
N21 C54 H54A 108.7 . .
N22 C54 H54A 108.7 . .
N21 C54 H54B 108.7 . .
N22 C54 H54B 108.7 . .
H54A C54 H54B 107.6 . .
O11 C55 N23 125.7(6) . .
O11 C55 N22 125.2(7) . .
N23 C55 N22 109.1(6) . .
N24 C56 N23 113.5(5) . .
N24 C56 H56A 108.9 . .
N23 C56 H56A 108.9 . .
N24 C56 H56B 108.9 . .
N23 C56 H56B 108.9 . .
H56A C56 H56B 107.7 . .
O10 C57 N25 126.5(6) . .
O10 C57 N24 125.1(6) . .
N25 C57 N24 108.3(5) . .
N26 C58 N25 113.1(5) . .
N26 C58 H58A 109.0 . .
N25 C58 H58A 109.0 . .
N26 C58 H58B 109.0 . .
N25 C58 H58B 109.0 . .
H58A C58 H58B 107.8 . .
O16 C59 O15 109.0(15) . .
O16 C59 C1 128.0(19) . .
O15 C59 C1 113.2(16) . .
O16 C59 C1A 95.9(15) . .
O15 C59 C1A 139(2) . .
C1 C59 C1A 32.4(10) . .
O16 C59 C5A 127.9(15) . .
O15 C59 C5A 123.1(14) . .
C1 C59 C5A 28.7(10) . .
C1A C59 C5A 43.6(11) . .
C7 N1 C8 113.4(7) . .
C7 N1 H1A 108.9 . .
C8 N1 H1A 108.9 . .
C7 N1 H1B 108.9 . .
C8 N1 H1B 108.9 . .
H1A N1 H1B 107.7 . .
C37 N2 C36 111.2(7) . .
C37 N2 H2B 109.4 . .
C36 N2 H2B 109.4 . .
C37 N2 H2C 109.4 . .
C36 N2 H2C 109.4 . .
H2B N2 H2C 108.0 . .
C17 N3 C18 123.3(6) . .
C17 N3 C19 112.1(6) . .
C18 N3 C19 121.4(6) . .
C17 N4 C20 111.5(6) . .
C17 N4 C16 122.1(6) . .
C20 N4 C16 124.9(6) . .
C15 N5 C16 123.3(6) . .
C15 N5 C21 113.2(6) . .
C16 N5 C21 123.4(6) . .
C15 N6 C14 122.7(6) . .
C15 N6 C22 111.8(6) . .
C14 N6 C22 125.5(6) . .
C13 N7 C23 112.2(6) . .
C13 N7 C14 119.8(6) . .
C23 N7 C14 124.4(6) . .
C13 N8 C12 121.4(6) . .
C13 N8 C24 113.1(6) . .
C12 N8 C24 122.4(6) . .
C11 N9 C19 112.1(6) . 2_775
C11 N9 C12 124.2(7) . .
C19 N9 C12 123.2(7) 2_775 .
C25 N10 C18 122.7(6) . 2_775
C25 N10 C24 113.0(6) . .
C18 N10 C24 122.4(6) 2_775 .
C25 N11 C26 122.5(6) . .
C25 N11 C23 112.9(6) . .
C26 N11 C23 124.5(6) . .
C27 N12 C26 121.8(6) . .
C27 N12 C22 111.5(5) . .
C26 N12 C22 123.6(6) . .
C27 N13 C21 112.7(6) . .
C27 N13 C28 122.0(6) . .
C21 N13 C28 123.8(6) . .
C11 N14 C28 122.8(7) 2_775 .
C11 N14 C20 111.9(6) 2_775 .
C28 N14 C20 125.1(6) . .
C53 N15 C46 112.2(6) 2_666 .
C53 N15 C45 122.8(6) 2_666 .
C46 N15 C45 124.2(6) . .
C44 N16 C48 111.9(5) . .
C44 N16 C45 123.4(6) . .
C48 N16 C45 123.9(6) . .
C44 N17 C43 121.1(6) . .
C44 N17 C49 112.4(5) . .
C43 N17 C49 120.6(5) . .
C42 N18 C50 113.8(6) . .
C42 N18 C43 121.6(6) . .
C50 N18 C43 124.6(6) . .
C42 N19 C41 123.0(6) . .
C42 N19 C51 111.1(6) . .
C41 N19 C51 125.9(6) . .
C40 N20 C41 123.6(6) . .
C40 N20 C52 112.5(6) . .
C41 N20 C52 123.1(6) . .
C53 N21 C54 123.9(6) . .
C53 N21 C52 111.0(6) . .
C54 N21 C52 124.9(6) . .
C55 N22 C54 122.8(6) . .
C55 N22 C51 110.6(6) . .
C54 N22 C51 124.2(6) . .
C55 N23 C50 112.5(6) . .
C55 N23 C56 122.4(6) . .
C50 N23 C56 122.5(6) . .
C57 N24 C49 112.1(5) . .
C57 N24 C56 123.8(6) . .
C49 N24 C56 123.9(5) . .
C57 N25 C58 122.4(6) . .
C57 N25 C48 112.2(5) . .
C58 N25 C48 121.0(6) . .
C40 N26 C58 123.2(6) 2_666 .
C40 N26 C46 111.6(5) 2_666 .
C58 N26 C46 122.4(6) . .
C29 O13 H1 110.1 . .
C59 O16 H2 107.9 . .

loop_
_geom_bond_atom_site_label_1
_geom_bond_atom_site_label_2
_geom_bond_distance
_geom_bond_site_symmetry_2
C4 C6 1.350(7) .
C4 C2 1.350(7) .
C4 C7 1.425(12) .
C2 C3 1.350(7) .
C2 H2A 0.9300 .
C3 C1 1.350(7) .
C3 H3A 0.9300 .
C1 C5 1.350(7) .
C1 C59 1.44(2) .
C5 C6 1.350(7) .
C5 H5A 0.9300 .
C6 H6A 0.9300 .
C2A C3A 1.18(5) .
C3A C1A 1.46(5) .
C1A C5A 1.35(3) .
C1A C59 1.71(3) .
C5A C6A 1.36(4) .
C5A C59 1.89(3) .
C30 C31 1.361(8) .
C30 C35 1.361(8) .
C30 C29 1.488(16) .
C31 C32 1.361(8) .
C31 H31A 0.9300 .
C32 C33 1.361(8) .
C32 H32A 0.9300 .
C33 C34 1.361(8) .
C33 C36 1.537(14) .
C34 C35 1.361(8) .
C34 H34A 0.9300 .
C35 H35A 0.9300 .
C31A C32A 1.33(2) .
C34A C35A 1.43(5) .
C7 N1 1.467(11) .
C7 H7A 0.9700 .
C7 H7B 0.9700 .
C8 N1 1.474(11) .
C8 C9 1.468(17) .
C8 H8A 0.9700 .
C8 H8B 0.9700 .
C9 C10A 1.05(2) .
C9 C10 1.36(2) .
C10 C10A 1.58(3) 2_575
C10 C10A 1.74(3) .
C10A C10 1.58(3) 2_575
C11 O1 1.240(9) .
C11 N9 1.361(10) .
C11 N14 1.361(10) 2_775
C12 N8 1.433(9) .
C12 N9 1.458(10) .
C12 H12A 0.9700 .
C12 H12B 0.9700 .
C13 O2 1.227(9) .
C13 N8 1.373(9) .
C13 N7 1.389(9) .
C14 N7 1.452(8) .
C14 N6 1.448(9) .
C14 H14A 0.9700 .
C14 H14B 0.9700 .
C15 O3 1.224(8) .
C15 N6 1.342(9) .
C15 N5 1.355(9) .
C16 N4 1.439(9) .
C16 N5 1.457(9) .
C16 H16A 0.9700 .
C16 H16B 0.9700 .
C17 O4 1.204(9) .
C17 N4 1.382(10) .
C17 N3 1.370(10) .
C18 N10 1.439(9) 2_775
C18 N3 1.438(9) .
C18 H18A 0.9700 .
C18 H18B 0.9700 .
C19 N9 1.424(9) 2_775
C19 N3 1.474(9) .
C19 C20 1.556(10) .
C19 H19A 0.9800 .
C20 N4 1.437(10) .
C20 N14 1.458(9) .
C20 H20A 0.9800 .
C21 N13 1.428(9) .
C21 N5 1.455(9) .
C21 C22 1.562(10) .
C21 H21A 0.9800 .
C22 N12 1.451(9) .
C22 N6 1.458(9) .
C22 H22A 0.9800 .
C23 N7 1.413(9) .
C23 N11 1.457(9) .
C23 C24 1.558(10) .
C23 H23A 0.9800 .
C24 N8 1.431(10) .
C24 N10 1.449(10) .
C24 H24A 0.9800 .
C25 O5 1.213(9) .
C25 N11 1.369(9) .
C25 N10 1.369(9) .
C26 N12 1.444(9) .
C26 N11 1.438(9) .
C26 H26A 0.9700 .
C26 H26B 0.9700 .
C27 O6 1.223(8) .
C27 N12 1.358(9) .
C27 N13 1.364(9) .
C28 N13 1.437(9) .
C28 N14 1.436(10) .
C28 H28A 0.9700 .
C28 H28B 0.9700 .
C29 O14 1.182(11) .
C29 O13 1.318(12) .
C36 N2 1.472(11) .
C36 H36A 0.9700 .
C36 H36B 0.9700 .
C37 N2 1.459(10) .
C37 C38A 1.51(3) .
C37 C38 1.66(3) .
C38 C39 1.48(3) .
C38A C39A 1.46(4) .
C40 O7 1.225(8) .
C40 N20 1.359(9) .
C40 N26 1.372(9) 2_666
C41 N19 1.426(9) .
C41 N20 1.455(9) .
C41 H41A 0.9700 .
C41 H41B 0.9700 .
C42 O8 1.220(8) .
C42 N18 1.363(9) .
C42 N19 1.385(9) .
C43 N17 1.457(8) .
C43 N18 1.463(9) .
C43 H43A 0.9700 .
C43 H43B 0.9700 .
C44 O9 1.220(8) .
C44 N17 1.337(8) .
C44 N16 1.390(9) .
C45 N16 1.442(8) .
C45 N15 1.462(9) .
C45 H45A 0.9700 .
C45 H45B 0.9700 .
C46 N15 1.424(9) .
C46 N26 1.467(8) .
C46 C52 1.532(10) 2_666
C46 H46A 0.9800 .
C48 N16 1.444(8) .
C48 N25 1.446(9) .
C48 C49 1.549(9) .
C48 H48A 0.9800 .
C49 N24 1.427(8) .
C49 N17 1.483(8) .
C49 H49A 0.9800 .
C50 N23 1.437(8) .
C50 N18 1.439(9) .
C50 C51 1.544(10) .
C50 H50A 0.9800 .
C51 N19 1.438(9) .
C51 N22 1.453(9) .
C51 H51A 0.9800 .
C52 N20 1.459(9) .
C52 N21 1.467(9) .
C52 C46 1.532(10) 2_666
C52 H52A 0.9800 .
C53 O12 1.239(9) .
C53 N21 1.359(10) .
C53 N15 1.361(10) 2_666
C54 N21 1.420(9) .
C54 N22 1.446(9) .
C54 H54A 0.9700 .
C54 H54B 0.9700 .
C55 O11 1.242(8) .
C55 N23 1.346(9) .
C55 N22 1.380(9) .
C56 N24 1.446(8) .
C56 N23 1.475(9) .
C56 H56A 0.9700 .
C56 H56B 0.9700 .
C57 O10 1.228(8) .
C57 N25 1.351(8) .
C57 N24 1.373(8) .
C58 N26 1.438(9) .
C58 N25 1.451(8) .
C58 H58A 0.9700 .
C58 H58B 0.9700 .
C59 O16 1.233(17) .
C59 O15 1.261(18) .
N1 H1A 0.9000 .
N1 H1B 0.9000 .
N2 H2B 0.9000 .
N2 H2C 0.9000 .
N9 C19 1.424(9) 2_775
N10 C18 1.439(9) 2_775
N14 C11 1.361(10) 2_775
N15 C53 1.361(10) 2_666
N26 C40 1.372(9) 2_666
O13 H1 0.9930 .
O16 H2 0.9930 .
